data_3500019
loop_
_publ_author_name
'Thierry Maris'

_publ_section_references
;
Dolomanov, O.V., Bourhis, L.J., Gildea, R.J, Howard, J.A.K. & Puschmann, H.
 (2009), J. Appl. Cryst. 42, 339-341.

Sheldrick, G.M. (2008). Acta Cryst. A64, 112-122.
;
_publ_section_title
;
 N,N,N-trimethyl-1-phenylmethanaminium chloride
;
_journal_name_full 'Personal communication to COD'
_journal_year 2019
_chemical_formula_moiety 'C10 H16 N, Cl'
_chemical_formula_sum 'C10 H16 Cl N'
_chemical_formula_weight 185.69
_chemical_name_systematic
;
 Benzenemethanaminium, N,N,N-trimethyl-, chloride (1:1)
;
_space_group_crystal_system monoclinic
_space_group_IT_number 14
_space_group_name_Hall '-P 2yn'
_space_group_name_H-M_alt 'P 1 21/n 1'
_symmetry_space_group_name_Hall '-P 2yn'
_symmetry_space_group_name_H-M 'P 1 21/n 1'
_atom_sites_solution_hydrogens geom
_audit_creation_date 2014-06-18
_audit_creation_method
;
Olex2 1.2
(compiled 2014.05.21 svn.r2940 for OlexSys, GUI svn.r4846)
;
_cell_angle_alpha 90
_cell_angle_beta 99.2688(12)
_cell_angle_gamma 90
_cell_formula_units_Z 8
_cell_length_a 17.8999(5)
_cell_length_b 6.6415(2)
_cell_length_c 18.0718(5)
_cell_measurement_reflns_used 9527
_cell_measurement_temperature 150
_cell_measurement_theta_max 70.296
_cell_measurement_theta_min 3.225
_cell_volume 2120.36(11)
_computing_cell_refinement
'SAINT (2013) V8.32B; Integration Software for Single Crystal Data. Bruker AXS Inc., Madison, WI 53719-1173.'
_computing_data_collection
;
APEX 2 (2013) Bruker AXS Inc., Madison, WI 53719-1173.
;
_computing_data_reduction
'SAINT (2013) V8.32B; Integration Software for Single Crystal Data. Bruker AXS Inc., Madison, WI 53719-1173.'
_computing_molecular_graphics 'Olex2 (Dolomanov et al., 2009)'
_computing_publication_material 'Olex2 (Dolomanov et al., 2009)'
_computing_structure_refinement 'XL (Sheldrick, 2008)'
_diffrn_ambient_temperature 150
_diffrn_detector 'CCD area detector'
_diffrn_detector_area_resol_mean 8.3
_diffrn_detector_type 'Bruker Platinum 135 CCD Area Detector'
_diffrn_measured_fraction_theta_full 0.999
_diffrn_measured_fraction_theta_max 0.995
_diffrn_measurement_device 'k-geometry diffractometer'
_diffrn_measurement_device_type 'Bruker Microstar X8'
_diffrn_measurement_method '\w scans'
_diffrn_radiation_collimation 'Focusing mirrors'
_diffrn_radiation_monochromator 'Helios Mirror Optics'
_diffrn_radiation_probe x-ray
_diffrn_radiation_type CuK\a
_diffrn_radiation_wavelength 1.54178
_diffrn_reflns_av_R_equivalents 0.0498
_diffrn_reflns_av_unetI/netI 0.0238
_diffrn_reflns_Laue_measured_fraction_full 0.999
_diffrn_reflns_Laue_measured_fraction_max 0.995
_diffrn_reflns_limit_h_max 21
_diffrn_reflns_limit_h_min -21
_diffrn_reflns_limit_k_max 8
_diffrn_reflns_limit_k_min -7
_diffrn_reflns_limit_l_max 21
_diffrn_reflns_limit_l_min -22
_diffrn_reflns_number 45388
_diffrn_reflns_point_group_measured_fraction_full 0.999
_diffrn_reflns_point_group_measured_fraction_max 0.995
_diffrn_reflns_theta_full 67.679
_diffrn_reflns_theta_max 70.386
_diffrn_reflns_theta_min 3.225
_diffrn_source 'Rotating-anode X-ray tube'
_diffrn_source_target Cu
_diffrn_source_type 'Bruker Microstar/FR591 generator'
_exptl_absorpt_coefficient_mu 2.763
_exptl_absorpt_correction_T_max 0.7533
_exptl_absorpt_correction_T_min 0.6390
_exptl_absorpt_correction_type multi-scan
_exptl_absorpt_process_details
;
SADABS-2012/1 (Bruker,2012) was used for absorption correction.
wR2(int) was 0.0836 before and 0.0675 after correction.
The Ratio of minimum to maximum transmission is 0.8483.
The \l/2 correction factor is 0.0015.
;
_exptl_crystal_colour 'translucent light colourless'
_exptl_crystal_colour_lustre translucent
_exptl_crystal_colour_modifier light
_exptl_crystal_colour_primary colourless
_exptl_crystal_density_diffrn 1.163
_exptl_crystal_description Block
_exptl_crystal_F_000 800
_exptl_crystal_size_max 0.17
_exptl_crystal_size_mid 0.17
_exptl_crystal_size_min 0.13
_exptl_special_details
;
X-ray crystallographic data for I were collected from a single crystal
sample, which was mounted on a loop fiber. Data were collected using
a Bruker microstar diffractometer equipped with a Platinum 135 CCD Detector,
a Helios optics and a Kappa goniometer. The crystal-to-detector distance 
was 4.0 cm, and the data collection was carried out in 512 x 512 pixel mode.
The initial unit cell parameters were determined by a least-squares fit
of the angular setting of strong reflections, collected by a 110.0 degree
scan in 110 frames over three different parts of the reciprocal space
;
_geom_special_details
;
 All esds (except the esd in the dihedral angle between two l.s. planes)
 are estimated using the full covariance matrix.  The cell esds are taken
 into account individually in the estimation of esds in distances, angles
 and torsion angles; correlations between esds in cell parameters are only
 used when they are defined by crystal symmetry.  An approximate (isotropic)
 treatment of cell esds is used for estimating esds involving l.s. planes.
;
_refine_diff_density_max 0.268
_refine_diff_density_min -0.161
_refine_diff_density_rms 0.044
_refine_ls_extinction_method none
_refine_ls_goodness_of_fit_ref 1.086
_refine_ls_hydrogen_treatment constr
_refine_ls_matrix_type full
_refine_ls_number_parameters 223
_refine_ls_number_reflns 4033
_refine_ls_number_restraints 0
_refine_ls_restrained_S_all 1.086
_refine_ls_R_factor_all 0.0353
_refine_ls_R_factor_gt 0.0347
_refine_ls_shift/su_max 0.001
_refine_ls_shift/su_mean 0.000
_refine_ls_structure_factor_coef Fsqd
_refine_ls_weighting_details 'w=1/[\s^2^(Fo^2^)+(0.0391P)^2^+1.2921P] where P=(Fo^2^+2Fc^2^)/3'
_refine_ls_weighting_scheme calc
_refine_ls_wR_factor_gt 0.0957
_refine_ls_wR_factor_ref 0.0962
_refine_special_details
;
 ?
;
_reflns_Friedel_coverage 0.000
_reflns_number_gt 3919
_reflns_number_total 4033
_reflns_special_details
;
 Reflections were merged by SHELXL according to the crystal
 class for the calculation of statistics and refinement.
 
 _reflns_Friedel_fraction is defined as the number of unique
 Friedel pairs measured divided by the number that would be
 possible theoretically, ignoring centric projections and
 systematic absences.
;
_reflns_threshold_expression 'I > 2\s(I)'
_cod_data_source_file benzNCCC.cif
_cod_data_source_block benznccc
_cod_depositor_comments 'Removed Extra Question Mark from Chemical name'
_cod_database_code 3500019
_cod_database_fobs_code 3500019
_shelxl_version_number 2014-3
_shelx_space_group_comment
;
The symmetry employed for this shelxl refinement is uniquely defined
by the following loop, which should always be used as a source of
symmetry information in preference to the above space-group names.
They are only intended as comments.
;
_shelx_estimated_absorpt_t_max 0.715
_shelx_estimated_absorpt_t_min 0.651
_olex2_refinement_description
;
1. Fixed Uiso
 At 1.2 times of:
  All C(H) groups, All C(H,H) groups
 At 1.5 times of:
  All C(H,H,H) groups
2.a Secondary CH2 refined with riding coordinates:
 C1(H1A,H1B), C11(H11A,H11B)
2.b Aromatic/amide H refined with riding coordinates:
 C3(H3), C4(H4), C5(H5), C6(H6), C7(H7), C13(H13), C14(H14), C15(H15),
 C16(H16), C17(H17)
2.c Idealised Me refined as rotating group:
 C8(H8A,H8B,H8C), C9(H9A,H9B,H9C), C10(H10A,H10B,H10C), C18(H18A,H18B,H18C),
 C19(H19A,H19B,H19C), C20(H20A,H20B,H20C)
;
_olex2_submission_special_instructions 'No special instructions were received'

loop_
_space_group_symop_operation_xyz
'x, y, z'
'-x+1/2, y+1/2, -z+1/2'
'-x, -y, -z'
'x-1/2, -y-1/2, z-1/2'

loop_
_atom_site_label
_atom_site_type_symbol
_atom_site_fract_x
_atom_site_fract_y
_atom_site_fract_z
_atom_site_U_iso_or_equiv
_atom_site_adp_type
_atom_site_occupancy
_atom_site_site_symmetry_order
_atom_site_calc_flag
_atom_site_refinement_flags_posn
Cl1 Cl 0.38209(2) 0.18951(6) 0.56269(2) 0.03055(12) Uani 1 1 d .
Cl2 Cl 0.56086(2) 0.70305(6) 0.88342(2) 0.03102(12) Uani 1 1 d .
N1 N 0.15726(7) 0.28035(19) 0.48639(7) 0.0239(3) Uani 1 1 d .
C1 C 0.19526(8) 0.4733(2) 0.51872(8) 0.0250(3) Uani 1 1 d .
H1A H 0.2508 0.4560 0.5242 0.030 Uiso 1 1 calc R
H1B H 0.1809 0.5842 0.4826 0.030 Uiso 1 1 calc R
C2 C 0.17534(8) 0.5334(2) 0.59343(8) 0.0235(3) Uani 1 1 d .
C3 C 0.21859(9) 0.4661(2) 0.65990(9) 0.0280(3) Uani 1 1 d .
H3 H 0.2605 0.3793 0.6582 0.034 Uiso 1 1 calc R
C4 C 0.20069(9) 0.5255(3) 0.72860(9) 0.0321(4) Uani 1 1 d .
H4 H 0.2301 0.4785 0.7737 0.038 Uiso 1 1 calc R
C5 C 0.14003(9) 0.6532(3) 0.73155(9) 0.0322(4) Uani 1 1 d .
H5 H 0.1277 0.6927 0.7786 0.039 Uiso 1 1 calc R
C6 C 0.09741(9) 0.7233(3) 0.66583(9) 0.0310(4) Uani 1 1 d .
H6 H 0.0562 0.8120 0.6678 0.037 Uiso 1 1 calc R
C7 C 0.11510(9) 0.6634(2) 0.59693(9) 0.0263(3) Uani 1 1 d .
H7 H 0.0858 0.7117 0.5519 0.032 Uiso 1 1 calc R
C8 C 0.18112(10) 0.1029(2) 0.53533(10) 0.0333(4) Uani 1 1 d .
H8A H 0.2365 0.0980 0.5467 0.050 Uiso 1 1 calc GR
H8B H 0.1621 -0.0208 0.5093 0.050 Uiso 1 1 calc GR
H8C H 0.1604 0.1151 0.5821 0.050 Uiso 1 1 calc GR
C9 C 0.18125(11) 0.2465(3) 0.41175(10) 0.0393(4) Uani 1 1 d .
H9A H 0.1668 0.3632 0.3794 0.059 Uiso 1 1 calc GR
H9B H 0.1563 0.1256 0.3885 0.059 Uiso 1 1 calc GR
H9C H 0.2363 0.2287 0.4186 0.059 Uiso 1 1 calc GR
C10 C 0.07283(9) 0.2971(2) 0.47548(10) 0.0305(4) Uani 1 1 d .
H10A H 0.0563 0.3113 0.5243 0.046 Uiso 1 1 calc GR
H10B H 0.0502 0.1757 0.4504 0.046 Uiso 1 1 calc GR
H10C H 0.0567 0.4153 0.4445 0.046 Uiso 1 1 calc GR
N2 N 0.48784(7) 0.68198(18) 0.65836(7) 0.0242(3) Uani 1 1 d .
C11 C 0.51810(8) 0.4819(2) 0.69209(8) 0.0240(3) Uani 1 1 d .
H11A H 0.5229 0.4911 0.7473 0.029 Uiso 1 1 calc R
H11B H 0.4804 0.3756 0.6751 0.029 Uiso 1 1 calc R
C12 C 0.59313(8) 0.4186(2) 0.67262(8) 0.0232(3) Uani 1 1 d .
C13 C 0.66033(9) 0.4742(2) 0.71793(8) 0.0284(3) Uani 1 1 d .
H13 H 0.6590 0.5573 0.7605 0.034 Uiso 1 1 calc R
C14 C 0.72922(9) 0.4089(3) 0.70122(9) 0.0338(4) Uani 1 1 d .
H14 H 0.7749 0.4491 0.7320 0.041 Uiso 1 1 calc R
C15 C 0.73177(9) 0.2851(3) 0.63977(10) 0.0337(4) Uani 1 1 d .
H15 H 0.7791 0.2408 0.6285 0.040 Uiso 1 1 calc R
C16 C 0.66508(9) 0.2263(3) 0.59497(9) 0.0309(4) Uani 1 1 d .
H16 H 0.6666 0.1408 0.5531 0.037 Uiso 1 1 calc R
C17 C 0.59605(9) 0.2928(2) 0.61149(8) 0.0261(3) Uani 1 1 d .
H17 H 0.5504 0.2520 0.5808 0.031 Uiso 1 1 calc R
C18 C 0.53675(11) 0.8542(3) 0.68910(10) 0.0358(4) Uani 1 1 d .
H18A H 0.5435 0.8517 0.7440 0.054 Uiso 1 1 calc GR
H18B H 0.5127 0.9811 0.6707 0.054 Uiso 1 1 calc GR
H18C H 0.5862 0.8428 0.6728 0.054 Uiso 1 1 calc GR
C19 C 0.41068(10) 0.7091(3) 0.67883(12) 0.0405(4) Uani 1 1 d .
H19A H 0.3780 0.5972 0.6584 0.061 Uiso 1 1 calc GR
H19B H 0.3889 0.8363 0.6580 0.061 Uiso 1 1 calc GR
H19C H 0.4145 0.7115 0.7335 0.061 Uiso 1 1 calc GR
C20 C 0.48065(10) 0.6820(3) 0.57475(9) 0.0308(4) Uani 1 1 d .
H20A H 0.5311 0.6720 0.5605 0.046 Uiso 1 1 calc GR
H20B H 0.4563 0.8071 0.5548 0.046 Uiso 1 1 calc GR
H20C H 0.4499 0.5668 0.5543 0.046 Uiso 1 1 calc GR

loop_
_atom_site_aniso_label
_atom_site_aniso_U_11
_atom_site_aniso_U_22
_atom_site_aniso_U_33
_atom_site_aniso_U_23
_atom_site_aniso_U_13
_atom_site_aniso_U_12
Cl1 0.0276(2) 0.0303(2) 0.0332(2) -0.00194(14) 0.00310(15) -0.00027(14)
Cl2 0.0367(2) 0.0310(2) 0.0252(2) -0.00043(14) 0.00439(15) 0.00242(15)
N1 0.0254(6) 0.0220(6) 0.0254(6) 0.0000(5) 0.0071(5) -0.0010(5)
C1 0.0263(7) 0.0218(7) 0.0280(7) -0.0006(6) 0.0079(6) -0.0038(6)
C2 0.0235(7) 0.0222(7) 0.0255(7) 0.0001(6) 0.0058(6) -0.0051(6)
C3 0.0252(7) 0.0268(8) 0.0313(8) 0.0008(6) 0.0025(6) -0.0012(6)
C4 0.0349(8) 0.0343(9) 0.0254(8) 0.0019(7) 0.0002(6) -0.0065(7)
C5 0.0356(9) 0.0352(9) 0.0274(8) -0.0071(7) 0.0097(6) -0.0095(7)
C6 0.0282(8) 0.0312(8) 0.0349(9) -0.0076(7) 0.0087(7) -0.0007(6)
C7 0.0257(7) 0.0253(7) 0.0277(8) 0.0000(6) 0.0038(6) -0.0017(6)
C8 0.0348(9) 0.0228(8) 0.0407(9) 0.0049(7) 0.0017(7) 0.0005(7)
C9 0.0523(11) 0.0374(9) 0.0334(9) -0.0098(8) 0.0226(8) -0.0096(8)
C10 0.0238(8) 0.0307(9) 0.0356(9) -0.0045(7) 0.0010(6) -0.0007(6)
N2 0.0283(6) 0.0223(6) 0.0230(6) 0.0006(5) 0.0070(5) 0.0005(5)
C11 0.0291(8) 0.0204(7) 0.0235(7) 0.0033(6) 0.0070(6) -0.0019(6)
C12 0.0273(7) 0.0207(7) 0.0220(7) 0.0050(6) 0.0051(6) -0.0005(6)
C13 0.0334(8) 0.0269(8) 0.0242(7) 0.0026(6) 0.0023(6) -0.0016(6)
C14 0.0268(8) 0.0376(9) 0.0352(8) 0.0079(7) -0.0008(6) -0.0012(7)
C15 0.0306(8) 0.0362(9) 0.0358(9) 0.0130(7) 0.0106(7) 0.0076(7)
C16 0.0381(9) 0.0297(8) 0.0264(8) 0.0038(6) 0.0096(7) 0.0063(7)
C17 0.0306(8) 0.0235(8) 0.0237(7) 0.0026(6) 0.0032(6) 0.0002(6)
C18 0.0498(10) 0.0230(8) 0.0327(8) 0.0002(7) 0.0009(7) -0.0068(7)
C19 0.0372(9) 0.0354(10) 0.0543(11) 0.0063(8) 0.0240(8) 0.0095(7)
C20 0.0401(9) 0.0305(8) 0.0215(7) 0.0018(6) 0.0038(6) 0.0067(7)

loop_
_atom_type_symbol
_atom_type_description
_atom_type_scat_dispersion_real
_atom_type_scat_dispersion_imag
_atom_type_scat_source
C C 0.0181 0.0091 'International Tables Vol C Tables 4.2.6.8 and 6.1.1.4'
H H 0.0000 0.0000 'International Tables Vol C Tables 4.2.6.8 and 6.1.1.4'
N N 0.0311 0.0180 'International Tables Vol C Tables 4.2.6.8 and 6.1.1.4'
Cl Cl 0.3639 0.7018 'International Tables Vol C Tables 4.2.6.8 and 6.1.1.4'

loop_
_geom_angle_atom_site_label_1
_geom_angle_atom_site_label_2
_geom_angle_atom_site_label_3
_geom_angle
C8 N1 C1 111.68(12)
C8 N1 C9 108.60(13)
C8 N1 C10 108.85(12)
C9 N1 C1 107.26(12)
C10 N1 C1 111.55(12)
C10 N1 C9 108.82(13)
N1 C1 H1A 108.7
N1 C1 H1B 108.7
H1A C1 H1B 107.6
C2 C1 N1 114.31(12)
C2 C1 H1A 108.7
C2 C1 H1B 108.7
C3 C2 C1 120.61(14)
C7 C2 C1 120.19(13)
C7 C2 C3 119.15(14)
C2 C3 H3 119.9
C4 C3 C2 120.22(15)
C4 C3 H3 119.9
C3 C4 H4 119.9
C5 C4 C3 120.23(15)
C5 C4 H4 119.9
C4 C5 H5 120.0
C6 C5 C4 119.97(15)
C6 C5 H5 120.0
C5 C6 H6 120.1
C5 C6 C7 119.89(15)
C7 C6 H6 120.1
C2 C7 C6 120.53(15)
C2 C7 H7 119.7
C6 C7 H7 119.7
N1 C8 H8A 109.5
N1 C8 H8B 109.5
N1 C8 H8C 109.5
H8A C8 H8B 109.5
H8A C8 H8C 109.5
H8B C8 H8C 109.5
N1 C9 H9A 109.5
N1 C9 H9B 109.5
N1 C9 H9C 109.5
H9A C9 H9B 109.5
H9A C9 H9C 109.5
H9B C9 H9C 109.5
N1 C10 H10A 109.5
N1 C10 H10B 109.5
N1 C10 H10C 109.5
H10A C10 H10B 109.5
H10A C10 H10C 109.5
H10B C10 H10C 109.5
C18 N2 C11 111.69(12)
C18 N2 C19 108.98(13)
C18 N2 C20 109.03(12)
C19 N2 C11 106.77(12)
C20 N2 C11 111.79(11)
C20 N2 C19 108.47(13)
N2 C11 H11A 108.5
N2 C11 H11B 108.5
H11A C11 H11B 107.5
C12 C11 N2 115.09(11)
C12 C11 H11A 108.5
C12 C11 H11B 108.5
C13 C12 C11 120.55(13)
C13 C12 C17 119.13(14)
C17 C12 C11 120.20(13)
C12 C13 H13 119.9
C14 C13 C12 120.26(15)
C14 C13 H13 119.9
C13 C14 H14 119.8
C13 C14 C15 120.30(15)
C15 C14 H14 119.8
C14 C15 H15 120.1
C16 C15 C14 119.87(15)
C16 C15 H15 120.1
C15 C16 H16 120.1
C15 C16 C17 119.81(15)
C17 C16 H16 120.1
C12 C17 H17 119.7
C16 C17 C12 120.62(15)
C16 C17 H17 119.7
N2 C18 H18A 109.5
N2 C18 H18B 109.5
N2 C18 H18C 109.5
H18A C18 H18B 109.5
H18A C18 H18C 109.5
H18B C18 H18C 109.5
N2 C19 H19A 109.5
N2 C19 H19B 109.5
N2 C19 H19C 109.5
H19A C19 H19B 109.5
H19A C19 H19C 109.5
H19B C19 H19C 109.5
N2 C20 H20A 109.5
N2 C20 H20B 109.5
N2 C20 H20C 109.5
H20A C20 H20B 109.5
H20A C20 H20C 109.5
H20B C20 H20C 109.5

loop_
_geom_bond_atom_site_label_1
_geom_bond_atom_site_label_2
_geom_bond_distance
N1 C1 1.5226(19)
N1 C8 1.494(2)
N1 C9 1.4971(19)
N1 C10 1.4964(19)
C1 H1A 0.9900
C1 H1B 0.9900
C1 C2 1.505(2)
C2 C3 1.394(2)
C2 C7 1.391(2)
C3 H3 0.9500
C3 C4 1.389(2)
C4 H4 0.9500
C4 C5 1.385(2)
C5 H5 0.9500
C5 C6 1.385(2)
C6 H6 0.9500
C6 C7 1.391(2)
C7 H7 0.9500
C8 H8A 0.9800
C8 H8B 0.9800
C8 H8C 0.9800
C9 H9A 0.9800
C9 H9B 0.9800
C9 H9C 0.9800
C10 H10A 0.9800
C10 H10B 0.9800
C10 H10C 0.9800
N2 C11 1.5243(19)
N2 C18 1.492(2)
N2 C19 1.497(2)
N2 C20 1.4956(19)
C11 H11A 0.9900
C11 H11B 0.9900
C11 C12 1.502(2)
C12 C13 1.392(2)
C12 C17 1.393(2)
C13 H13 0.9500
C13 C14 1.385(2)
C14 H14 0.9500
C14 C15 1.389(3)
C15 H15 0.9500
C15 C16 1.386(2)
C16 H16 0.9500
C16 C17 1.389(2)
C17 H17 0.9500
C18 H18A 0.9800
C18 H18B 0.9800
C18 H18C 0.9800
C19 H19A 0.9800
C19 H19B 0.9800
C19 H19C 0.9800
C20 H20A 0.9800
C20 H20B 0.9800
C20 H20C 0.9800

loop_
_geom_torsion_atom_site_label_1
_geom_torsion_atom_site_label_2
_geom_torsion_atom_site_label_3
_geom_torsion_atom_site_label_4
_geom_torsion
N1 C1 C2 C3 90.21(17)
N1 C1 C2 C7 -92.27(17)
C1 C2 C3 C4 178.72(14)
C1 C2 C7 C6 -178.52(14)
C2 C3 C4 C5 -0.4(2)
C3 C2 C7 C6 -1.0(2)
C3 C4 C5 C6 -0.5(2)
C4 C5 C6 C7 0.7(2)
C5 C6 C7 C2 0.0(2)
C7 C2 C3 C4 1.2(2)
C8 N1 C1 C2 -62.76(16)
C9 N1 C1 C2 178.36(14)
C10 N1 C1 C2 59.29(16)
N2 C11 C12 C13 90.45(16)
N2 C11 C12 C17 -93.57(16)
C11 C12 C13 C14 177.56(14)
C11 C12 C17 C16 -177.20(14)
C12 C13 C14 C15 -0.9(2)
C13 C12 C17 C16 -1.2(2)
C13 C14 C15 C16 -0.1(2)
C14 C15 C16 C17 0.5(2)
C15 C16 C17 C12 0.2(2)
C17 C12 C13 C14 1.5(2)
C18 N2 C11 C12 -65.58(16)
C19 N2 C11 C12 175.37(14)
C20 N2 C11 C12 56.89(17)
